data_1502157
loop_
_publ_author_name
'Ali, Shaukat'
'Zhu, Hai-Tao'
'Xia, Xiao-Feng'
'Ji, Ke-Gong'
'Yang, Yan-Fang'
'Song, Xian-Rong'
'Liang, Yong-Min'

_publ_section_title
;
 Electrophile-driven regioselective synthesis of functionalized
 quinolines.
;
_journal_issue 10
_journal_name_full 'Organic letters'
_journal_page_first 2598
_journal_page_last 2601
_journal_paper_doi 10.1021/ol2007154
_journal_volume 13
_journal_year 2011
_chemical_formula_sum 'C22 H16 I N'
_chemical_formula_weight 421.26
_chemical_name_systematic
; 
 ? 
;
_space_group_IT_number 14
_symmetry_cell_setting monoclinic
_symmetry_space_group_name_Hall '-P 2yn'
_symmetry_space_group_name_H-M 'P 1 21/n 1'
_atom_sites_solution_hydrogens geom
_atom_sites_solution_primary direct
_atom_sites_solution_secondary difmap
_audit_creation_method SHELXL-97
_cell_angle_alpha 90.00
_cell_angle_beta 92.573(4)
_cell_angle_gamma 90.00
_cell_formula_units_Z 4
_cell_length_a 5.768(2)
_cell_length_b 16.473(6)
_cell_length_c 18.703(7)
_cell_measurement_reflns_used 2167
_cell_measurement_temperature 296(2)
_cell_measurement_theta_max 20.76
_cell_measurement_theta_min 2.47
_cell_volume 1775.3(11)
_computing_cell_refinement 'Bruker SAINT'
_computing_data_collection 'Bruker APEX2'
_computing_data_reduction 'Bruker SAINT'
_computing_molecular_graphics 'Bruker SHELXTL'
_computing_publication_material 'Bruker SHELXTL'
_computing_structure_refinement 'SHELXL-97 (Sheldrick, 2008)'
_computing_structure_solution 'SHELXS-97 (Sheldrick, 2008)'
_diffrn_ambient_temperature 296(2)
_diffrn_measured_fraction_theta_full 0.997
_diffrn_measured_fraction_theta_max 0.997
_diffrn_measurement_device_type 'Bruker APEX-II CCD'
_diffrn_measurement_method '\f and \w scans'
_diffrn_radiation_monochromator graphite
_diffrn_radiation_source 'fine-focus sealed tube'
_diffrn_radiation_type MoK\a
_diffrn_radiation_wavelength 0.71073
_diffrn_reflns_av_R_equivalents 0.0497
_diffrn_reflns_av_sigmaI/netI 0.0527
_diffrn_reflns_limit_h_max 6
_diffrn_reflns_limit_h_min -6
_diffrn_reflns_limit_k_max 19
_diffrn_reflns_limit_k_min -19
_diffrn_reflns_limit_l_max 22
_diffrn_reflns_limit_l_min -22
_diffrn_reflns_number 10804
_diffrn_reflns_theta_full 25.50
_diffrn_reflns_theta_max 25.50
_diffrn_reflns_theta_min 2.18
_exptl_absorpt_coefficient_mu 1.805
_exptl_absorpt_correction_T_max 0.6815
_exptl_absorpt_correction_T_min 0.6319
_exptl_absorpt_correction_type multi-scan
_exptl_absorpt_process_details SADABS
_exptl_crystal_colour colorless
_exptl_crystal_density_diffrn 1.576
_exptl_crystal_density_method 'not measured'
_exptl_crystal_description block
_exptl_crystal_F_000 832
_exptl_crystal_size_max 0.28
_exptl_crystal_size_mid 0.25
_exptl_crystal_size_min 0.23
_refine_diff_density_max 0.477
_refine_diff_density_min -0.588
_refine_diff_density_rms 0.074
_refine_ls_extinction_method none
_refine_ls_goodness_of_fit_ref 1.011
_refine_ls_hydrogen_treatment constr
_refine_ls_matrix_type full
_refine_ls_number_parameters 218
_refine_ls_number_reflns 3272
_refine_ls_number_restraints 0
_refine_ls_restrained_S_all 1.011
_refine_ls_R_factor_all 0.0704
_refine_ls_R_factor_gt 0.0411
_refine_ls_shift/su_max 0.001
_refine_ls_shift/su_mean 0.000
_refine_ls_structure_factor_coef Fsqd
_refine_ls_weighting_details 'calc w=1/[\s^2^(Fo^2^)+(0.0212P)^2^+1.2321P] where P=(Fo^2^+2Fc^2^)/3'
_refine_ls_weighting_scheme calc
_refine_ls_wR_factor_gt 0.0660
_refine_ls_wR_factor_ref 0.0744
_reflns_number_gt 2295
_reflns_number_total 3272
_reflns_threshold_expression >2sigma(I)
_cod_data_source_file ol2007154_si_002.cif
_cod_data_source_block p21n
_cod_depositor_comments
;
The following automatic conversions were performed:

'_symmetry_cell_setting' value 'Monoclinic' changed to 'monoclinic'
according to /home/saulius/struct/CIF-dictionaries/cif_core.dic
dictionary named 'cif_core.dic' version 2.4.1 from 2010-06-29.

Automatic conversion script
Id: cif_fix_values 1715 2011-07-08 13:25:40Z adriana 
;
_cod_original_cell_volume 1775.3(12)
_cod_original_sg_symbol_H-M P2(1)/n
_cod_database_code 1502157

loop_
_symmetry_equiv_pos_as_xyz
'x, y, z'
'-x+1/2, y+1/2, -z+1/2'
'-x, -y, -z'
'x-1/2, -y-1/2, z-1/2'

loop_
_atom_site_label
_atom_site_type_symbol
_atom_site_fract_x
_atom_site_fract_y
_atom_site_fract_z
_atom_site_U_iso_or_equiv
_atom_site_adp_type
_atom_site_occupancy
_atom_site_symmetry_multiplicity
_atom_site_calc_flag
_atom_site_refinement_flags
C1 C 0.7436(7) 0.8024(2) 0.9557(2) 0.0395(10) Uani 1 1 d .
C2 C 0.6982(7) 0.7241(2) 0.9765(2) 0.0395(10) Uani 1 1 d .
C3 C 0.5353(7) 0.6793(2) 0.9333(2) 0.0405(11) Uani 1 1 d .
C4 C 0.4927(8) 0.5952(2) 0.9424(2) 0.0510(12) Uani 1 1 d .
H4 H 0.5768 0.5664 0.9775 0.061 Uiso 1 1 calc R
C5 C 0.3303(9) 0.5566(3) 0.9002(3) 0.0642(14) Uani 1 1 d .
H5 H 0.3098 0.5010 0.9054 0.077 Uiso 1 1 calc R
C6 C 0.1941(10) 0.5984(3) 0.8496(3) 0.0711(16) Uani 1 1 d .
H6 H 0.0774 0.5714 0.8232 0.085 Uiso 1 1 calc R
C7 C 0.2310(9) 0.6793(3) 0.8384(3) 0.0645(15) Uani 1 1 d .
H7 H 0.1396 0.7070 0.8042 0.077 Uiso 1 1 calc R
C8 C 0.4066(8) 0.7207(3) 0.8783(2) 0.0467(11) Uani 1 1 d .
C9 C 0.6181(8) 0.8376(2) 0.8963(2) 0.0423(11) Uani 1 1 d .
C10 C 0.6699(8) 0.9212(3) 0.8698(2) 0.0440(11) Uani 1 1 d .
C11 C 0.8685(8) 0.9373(3) 0.8345(2) 0.0513(12) Uani 1 1 d .
H11 H 0.9784 0.8966 0.8294 0.062 Uiso 1 1 calc R
C12 C 0.9060(9) 1.0136(3) 0.8063(3) 0.0576(13) Uani 1 1 d .
H12 H 1.0391 1.0229 0.7813 0.069 Uiso 1 1 calc R
C13 C 0.7513(9) 1.0759(3) 0.8145(2) 0.0527(13) Uani 1 1 d .
C14 C 0.5552(9) 1.0601(3) 0.8504(3) 0.0630(14) Uani 1 1 d .
H14 H 0.4478 1.1014 0.8566 0.076 Uiso 1 1 calc R
C15 C 0.5138(9) 0.9830(3) 0.8778(3) 0.0594(14) Uani 1 1 d .
H15 H 0.3788 0.9734 0.9018 0.071 Uiso 1 1 calc R
C16 C 0.7995(9) 1.1596(3) 0.7855(3) 0.0780(17) Uani 1 1 d .
H16A H 0.8045 1.1571 0.7343 0.117 Uiso 1 1 calc R
H16B H 0.9460 1.1787 0.8052 0.117 Uiso 1 1 calc R
H16C H 0.6787 1.1962 0.7984 0.117 Uiso 1 1 calc R
C17 C 0.8004(8) 0.6873(2) 1.0433(2) 0.0423(11) Uani 1 1 d .
C18 C 1.0059(9) 0.6461(3) 1.0458(3) 0.0680(15) Uani 1 1 d .
H18 H 1.0869 0.6402 1.0042 0.082 Uiso 1 1 calc R
C19 C 1.0956(10) 0.6130(4) 1.1089(4) 0.092(2) Uani 1 1 d .
H19 H 1.2361 0.5852 1.1096 0.111 Uiso 1 1 calc R
C20 C 0.9804(15) 0.6207(4) 1.1696(4) 0.097(2) Uani 1 1 d .
H20 H 1.0406 0.5979 1.2119 0.116 Uiso 1 1 calc R
C21 C 0.7741(14) 0.6621(3) 1.1688(3) 0.089(2) Uani 1 1 d .
H21 H 0.6956 0.6683 1.2108 0.106 Uiso 1 1 calc R
C22 C 0.6835(10) 0.6945(3) 1.1056(3) 0.0626(14) Uani 1 1 d .
H22 H 0.5417 0.7214 1.1050 0.075 Uiso 1 1 calc R
I1 I 0.98663(6) 0.872243(19) 1.015361(16) 0.06191(14) Uani 1 1 d .
N1 N 0.4490(7) 0.8000(2) 0.86138(18) 0.0506(10) Uani 1 1 d .

loop_
_atom_site_aniso_label
_atom_site_aniso_U_11
_atom_site_aniso_U_22
_atom_site_aniso_U_33
_atom_site_aniso_U_23
_atom_site_aniso_U_13
_atom_site_aniso_U_12
C1 0.034(3) 0.046(3) 0.038(3) -0.004(2) -0.005(2) -0.010(2)
C2 0.038(3) 0.043(2) 0.037(3) -0.0026(19) 0.001(2) -0.005(2)
C3 0.040(3) 0.044(3) 0.038(3) -0.001(2) 0.003(2) -0.009(2)
C4 0.065(4) 0.042(3) 0.044(3) 0.000(2) -0.011(2) -0.006(2)
C5 0.082(4) 0.045(3) 0.064(4) -0.003(3) -0.010(3) -0.015(3)
C6 0.090(4) 0.061(3) 0.059(3) 0.000(3) -0.028(3) -0.036(3)
C7 0.070(4) 0.060(3) 0.060(3) 0.010(3) -0.032(3) -0.022(3)
C8 0.050(3) 0.046(3) 0.043(3) -0.001(2) -0.007(2) -0.011(2)
C9 0.043(3) 0.044(2) 0.040(3) 0.001(2) 0.000(2) -0.006(2)
C10 0.050(3) 0.044(3) 0.037(3) 0.001(2) -0.011(2) -0.011(2)
C11 0.048(3) 0.051(3) 0.055(3) 0.000(2) 0.005(3) -0.004(2)
C12 0.057(3) 0.064(3) 0.052(3) 0.007(3) 0.004(3) -0.016(3)
C13 0.056(4) 0.052(3) 0.049(3) 0.011(2) -0.016(3) -0.018(3)
C14 0.063(4) 0.044(3) 0.081(4) 0.011(3) -0.005(3) 0.000(3)
C15 0.054(3) 0.050(3) 0.075(4) 0.010(3) 0.007(3) -0.010(2)
C16 0.082(4) 0.062(3) 0.088(4) 0.025(3) -0.021(3) -0.019(3)
C17 0.047(3) 0.039(2) 0.040(3) 0.001(2) -0.008(2) -0.011(2)
C18 0.051(4) 0.083(4) 0.069(4) 0.024(3) -0.004(3) 0.000(3)
C19 0.058(4) 0.091(5) 0.124(6) 0.034(4) -0.036(4) -0.009(3)
C20 0.139(7) 0.068(4) 0.077(5) 0.023(4) -0.060(5) -0.046(4)
C21 0.165(7) 0.061(4) 0.040(3) -0.003(3) 0.004(4) -0.024(4)
C22 0.092(4) 0.049(3) 0.047(3) 0.001(2) 0.004(3) -0.003(3)
I1 0.0725(3) 0.0595(2) 0.0519(2) 0.00433(17) -0.01772(16) -0.02862(18)
N1 0.059(3) 0.045(2) 0.046(2) 0.0076(18) -0.014(2) -0.0153(19)

loop_
_atom_type_symbol
_atom_type_description
_atom_type_scat_dispersion_real
_atom_type_scat_dispersion_imag
_atom_type_scat_source
C C 0.0033 0.0016 'International Tables Vol C Tables 4.2.6.8 and 6.1.1.4'
H H 0.0000 0.0000 'International Tables Vol C Tables 4.2.6.8 and 6.1.1.4'
N N 0.0061 0.0033 'International Tables Vol C Tables 4.2.6.8 and 6.1.1.4'
I I -0.4742 1.8119 'International Tables Vol C Tables 4.2.6.8 and 6.1.1.4'

loop_
_geom_angle_atom_site_label_1
_geom_angle_atom_site_label_2
_geom_angle_atom_site_label_3
_geom_angle
C2 C1 C9 120.4(4)
C2 C1 I1 119.7(3)
C9 C1 I1 119.8(3)
C1 C2 C3 117.2(4)
C1 C2 C17 123.1(4)
C3 C2 C17 119.6(4)
C8 C3 C4 118.0(4)
C8 C3 C2 118.4(4)
C4 C3 C2 123.6(4)
C5 C4 C3 120.5(4)
C5 C4 H4 119.7
C3 C4 H4 119.7
C4 C5 C6 121.3(4)
C4 C5 H5 119.3
C6 C5 H5 119.3
C7 C6 C5 120.1(5)
C7 C6 H6 119.9
C5 C6 H6 119.9
C6 C7 C8 120.3(5)
C6 C7 H7 119.8
C8 C7 H7 119.8
N1 C8 C7 118.2(4)
N1 C8 C3 122.3(4)
C7 C8 C3 119.5(4)
N1 C9 C1 122.7(4)
N1 C9 C10 115.2(4)
C1 C9 C10 122.1(4)
C15 C10 C11 118.4(4)
C15 C10 C9 120.3(4)
C11 C10 C9 121.3(4)
C10 C11 C12 120.4(4)
C10 C11 H11 119.8
C12 C11 H11 119.8
C13 C12 C11 121.5(5)
C13 C12 H12 119.2
C11 C12 H12 119.2
C14 C13 C12 118.0(4)
C14 C13 C16 121.3(5)
C12 C13 C16 120.7(5)
C13 C14 C15 120.8(5)
C13 C14 H14 119.6
C15 C14 H14 119.6
C10 C15 C14 120.8(5)
C10 C15 H15 119.6
C14 C15 H15 119.6
C13 C16 H16A 109.5
C13 C16 H16B 109.5
H16A C16 H16B 109.5
C13 C16 H16C 109.5
H16A C16 H16C 109.5
H16B C16 H16C 109.5
C18 C17 C22 118.1(4)
C18 C17 C2 122.8(4)
C22 C17 C2 119.1(4)
C17 C18 C19 121.1(6)
C17 C18 H18 119.4
C19 C18 H18 119.4
C20 C19 C18 120.3(6)
C20 C19 H19 119.9
C18 C19 H19 119.9
C19 C20 C21 119.9(6)
C19 C20 H20 120.0
C21 C20 H20 120.0
C20 C21 C22 119.8(6)
C20 C21 H21 120.1
C22 C21 H21 120.1
C21 C22 C17 120.7(6)
C21 C22 H22 119.6
C17 C22 H22 119.6
C9 N1 C8 118.4(4)

loop_
_geom_bond_atom_site_label_1
_geom_bond_atom_site_label_2
_geom_bond_distance
C1 C2 1.376(5)
C1 C9 1.422(6)
C1 I1 2.096(4)
C2 C3 1.419(5)
C2 C17 1.486(6)
C3 C8 1.417(6)
C3 C4 1.417(5)
C4 C5 1.355(6)
C4 H4 0.9300
C5 C6 1.386(6)
C5 H5 0.9300
C6 C7 1.366(6)
C6 H6 0.9300
C7 C8 1.408(6)
C7 H7 0.9300
C8 N1 1.368(5)
C9 N1 1.306(5)
C9 C10 1.499(6)
C10 C15 1.371(6)
C10 C11 1.373(6)
C11 C12 1.384(6)
C11 H11 0.9300
C12 C13 1.373(6)
C12 H12 0.9300
C13 C14 1.365(6)
C13 C16 1.514(6)
C14 C15 1.394(6)
C14 H14 0.9300
C15 H15 0.9300
C16 H16A 0.9600
C16 H16B 0.9600
C16 H16C 0.9600
C17 C18 1.365(6)
C17 C22 1.377(6)
C18 C19 1.381(7)
C18 H18 0.9300
C19 C20 1.345(8)
C19 H19 0.9300
C20 C21 1.371(9)
C20 H20 0.9300
C21 C22 1.378(7)
C21 H21 0.9300
C22 H22 0.9300

loop_
_geom_torsion_atom_site_label_1
_geom_torsion_atom_site_label_2
_geom_torsion_atom_site_label_3
_geom_torsion_atom_site_label_4
_geom_torsion
C9 C1 C2 C3 4.5(6)
I1 C1 C2 C3 -178.9(3)
C9 C1 C2 C17 -171.8(4)
I1 C1 C2 C17 4.9(6)
C1 C2 C3 C8 -8.8(6)
C17 C2 C3 C8 167.6(4)
C1 C2 C3 C4 171.6(4)
C17 C2 C3 C4 -12.0(6)
C8 C3 C4 C5 -1.2(7)
C2 C3 C4 C5 178.4(4)
C3 C4 C5 C6 -3.1(8)
C4 C5 C6 C7 3.8(9)
C5 C6 C7 C8 -0.3(8)
C6 C7 C8 N1 175.0(5)
C6 C7 C8 C3 -4.0(8)
C4 C3 C8 N1 -174.3(4)
C2 C3 C8 N1 6.1(7)
C4 C3 C8 C7 4.6(7)
C2 C3 C8 C7 -174.9(4)
C2 C1 C9 N1 3.4(7)
I1 C1 C9 N1 -173.2(3)
C2 C1 C9 C10 -177.0(4)
I1 C1 C9 C10 6.3(6)
N1 C9 C10 C15 68.5(6)
C1 C9 C10 C15 -111.1(5)
N1 C9 C10 C11 -108.8(5)
C1 C9 C10 C11 71.6(6)
C15 C10 C11 C12 -1.5(7)
C9 C10 C11 C12 175.8(4)
C10 C11 C12 C13 2.0(7)
C11 C12 C13 C14 -1.2(7)
C11 C12 C13 C16 177.9(4)
C12 C13 C14 C15 0.0(7)
C16 C13 C14 C15 -179.1(4)
C11 C10 C15 C14 0.3(7)
C9 C10 C15 C14 -177.0(4)
C13 C14 C15 C10 0.4(8)
C1 C2 C17 C18 -90.3(6)
C3 C2 C17 C18 93.5(5)
C1 C2 C17 C22 90.1(5)
C3 C2 C17 C22 -86.1(5)
C22 C17 C18 C19 -0.5(7)
C2 C17 C18 C19 179.8(5)
C17 C18 C19 C20 0.2(9)
C18 C19 C20 C21 -0.5(10)
C19 C20 C21 C22 1.1(9)
C20 C21 C22 C17 -1.5(8)
C18 C17 C22 C21 1.2(7)
C2 C17 C22 C21 -179.2(4)
C1 C9 N1 C8 -6.5(7)
C10 C9 N1 C8 173.9(4)
C7 C8 N1 C9 -177.3(4)
C3 C8 N1 C9 1.7(7)
